data_1505783
loop_
_publ_author_name
'Ben-Haida, Abderrazak'
'Colquhoun, Howard M.'
'Hodge, Philip'
'Williams, David J.'

_publ_section_title
;
 Synthesis of a Catechol-Based Poly(ether ether ketone)
 (&#x201C;o-PEEK&#x201D;) by Classical Step-Growth Polymerization and by
 Entropically Driven Ring-Opening Polymerization of Macrocyclic Oligomers
;
_journal_issue 19
_journal_name_full Macromolecules
_journal_page_first 6467
_journal_paper_doi 10.1021/ma060885k
_journal_volume 39
_journal_year 2006
_chemical_formula_sum 'C76 H48 O12'
_chemical_formula_weight 1153.14
_chemical_name_systematic
; 
 ? 
;
_space_group_IT_number 15
_symmetry_cell_setting monoclinic
_symmetry_space_group_name_Hall '-C 2yc'
_symmetry_space_group_name_H-M 'C 1 2/c 1'
_atom_sites_solution_hydrogens geom
_atom_sites_solution_primary direct
_atom_sites_solution_secondary difmap
_audit_creation_method SHELXL-97
_cell_angle_alpha 90.00
_cell_angle_beta 114.067(14)
_cell_angle_gamma 90.00
_cell_formula_units_Z 4
_cell_length_a 24.637(5)
_cell_length_b 14.6342(7)
_cell_length_c 17.525(3)
_cell_measurement_reflns_used 25
_cell_measurement_temperature 293(2)
_cell_measurement_theta_max 24.8
_cell_measurement_theta_min 11.2
_cell_volume 5769.2(17)
_computing_structure_refinement 'SHELXL-97 (Sheldrick, 1997)'
_computing_structure_solution 'SHELXS-97 (Sheldrick, 1990)'
_diffrn_ambient_temperature 293(2)
_diffrn_measured_fraction_theta_full 0.468
_diffrn_measured_fraction_theta_max 0.468
_diffrn_radiation_monochromator graphite
_diffrn_radiation_source 'fine-focus sealed tube'
_diffrn_radiation_type CuK\a
_diffrn_radiation_wavelength 1.54178
_diffrn_reflns_av_R_equivalents 0.0202
_diffrn_reflns_av_sigmaI/netI 0.0242
_diffrn_reflns_limit_h_max 28
_diffrn_reflns_limit_h_min -13
_diffrn_reflns_limit_k_max 11
_diffrn_reflns_limit_k_min -16
_diffrn_reflns_limit_l_max 20
_diffrn_reflns_limit_l_min -19
_diffrn_reflns_number 4360
_diffrn_reflns_theta_full 61.96
_diffrn_reflns_theta_max 61.96
_diffrn_reflns_theta_min 3.60
_exptl_absorpt_coefficient_mu 0.729
_exptl_absorpt_correction_type none
_exptl_crystal_colour Colourless
_exptl_crystal_density_diffrn 1.328
_exptl_crystal_density_method 'not measured'
_exptl_crystal_description Plates
_exptl_crystal_F_000 2400
_exptl_crystal_size_max .32
_exptl_crystal_size_mid .32
_exptl_crystal_size_min .08
_refine_diff_density_max 0.182
_refine_diff_density_min -0.135
_refine_diff_density_rms 0.033
_refine_ls_extinction_coef 0.00083(6)
_refine_ls_extinction_expression Fc^*^=kFc[1+0.001xFc^2^\l^3^/sin(2\q)]^-1/4^
_refine_ls_extinction_method SHELXL
_refine_ls_goodness_of_fit_ref 1.037
_refine_ls_hydrogen_treatment mixed
_refine_ls_matrix_type full
_refine_ls_number_parameters 400
_refine_ls_number_reflns 4242
_refine_ls_number_restraints 0
_refine_ls_restrained_S_all 1.037
_refine_ls_R_factor_all 0.0678
_refine_ls_R_factor_gt 0.0497
_refine_ls_shift/su_max 0.001
_refine_ls_shift/su_mean 0.000
_refine_ls_structure_factor_coef Fsqd
_refine_ls_weighting_details 'w=1/[\s^2^(Fo^2^)+(0.0600P)^2^+3.8199P] where P=(Fo^2^+2Fc^2^)/3'
_refine_ls_weighting_scheme calc
_refine_ls_wR_factor_gt 0.1259
_refine_ls_wR_factor_ref 0.1402
_reflns_number_gt 3228
_reflns_number_total 4242
_reflns_threshold_expression >2sigma(I)
_cod_data_source_file ma060885ksi20060420_082542.cif
_cod_data_source_block hmc9907
_cod_depositor_comments
;
The following automatic conversions were performed:

'_symmetry_cell_setting' value 'Monoclinic' changed to 'monoclinic'
according to /home/saulius/struct/CIF-dictionaries/cif_core.dic
dictionary named 'cif_core.dic' version 2.4.1 from 2010-06-29.

Automatic conversion script
Id: cif_fix_values 1715 2011-07-08 13:25:40Z adriana 

The following automatic conversions were performed:

'_refine_ls_weighting_scheme' value 'calc
w=1/[\s^2^(Fo^2^)+(0.0600P)^2^+3.8199P] where P=(Fo^2^+2Fc^2^)/3' was
changed to 'calc'. New tag '_refine_ls_weighting_details' was
created. The value of the new tag was set to
'w=1/[\s^2^(Fo^2^)+(0.0600P)^2^+3.8199P] where P=(Fo^2^+2Fc^2^)/3'.

Automatic conversion script
Id: cif_fix_values 3143 2015-03-26 13:38:13Z robertas 
;
_cod_original_cell_volume 5769.3(15)
_cod_original_sg_symbol_H-M C2/c
_cod_database_code 1505783

loop_
_symmetry_equiv_pos_as_xyz
'x, y, z'
'x, -y, z+1/2'
'x+1/2, y+1/2, z'
'x+1/2, -y+1/2, z+1/2'
'-x, -y, -z'
'-x, y, -z-1/2'
'-x+1/2, -y+1/2, -z'
'-x+1/2, y+1/2, -z-1/2'

loop_
_atom_site_label
_atom_site_type_symbol
_atom_site_fract_x
_atom_site_fract_y
_atom_site_fract_z
_atom_site_U_iso_or_equiv
_atom_site_adp_type
_atom_site_occupancy
_atom_site_calc_flag
_atom_site_refinement_flags
C1 C 0.0000 0.0331(3) 0.2500 0.0693(10) Uani 1 d S
O1 O 0.0000 -0.0507(2) 0.2500 0.0998(11) Uani 1 d S
C2 C 0.04973(11) 0.08198(18) 0.31667(17) 0.0645(7) Uani 1 d .
C3 C 0.06860(12) 0.16924(19) 0.30783(17) 0.0710(8) Uani 1 d .
H3A H 0.0484 0.2017 0.2587 0.085 Uiso 1 calc R
C4 C 0.11730(13) 0.2084(2) 0.37146(17) 0.0751(8) Uani 1 d .
H4A H 0.1296 0.2669 0.3650 0.090 Uiso 1 calc R
C5 C 0.14744(12) 0.16092(19) 0.44409(16) 0.0662(7) Uani 1 d .
C6 C 0.12904(12) 0.0754(2) 0.45469(18) 0.0750(8) Uani 1 d .
H6A H 0.1489 0.0439 0.5045 0.090 Uiso 1 calc R
C7 C 0.08100(11) 0.0366(2) 0.39114(19) 0.0750(8) Uani 1 d .
H7A H 0.0692 -0.0220 0.3984 0.090 Uiso 1 calc R
O8 O 0.19494(8) 0.20516(13) 0.50480(12) 0.0787(6) Uani 1 d .
C9 C 0.23899(12) 0.15445(19) 0.56583(15) 0.0640(7) Uani 1 d .
C10 C 0.25285(15) 0.1747(2) 0.64874(17) 0.0826(9) Uani 1 d .
H10A H 0.2308 0.2181 0.6626 0.099 Uiso 1 calc R
C11 C 0.29947(14) 0.1305(2) 0.71094(16) 0.0842(9) Uani 1 d .
H11A H 0.3088 0.1446 0.7666 0.101 Uiso 1 calc R
C12 C 0.33172(13) 0.0669(2) 0.69172(16) 0.0758(8) Uani 1 d .
H12A H 0.3627 0.0368 0.7341 0.091 Uiso 1 calc R
C13 C 0.31868(12) 0.04669(19) 0.60907(15) 0.0668(7) Uani 1 d .
H13A H 0.3412 0.0037 0.5957 0.080 Uiso 1 calc R
C14 C 0.27245(11) 0.09022(17) 0.54675(13) 0.0586(6) Uani 1 d .
O15 O 0.26056(9) 0.07698(12) 0.46280(9) 0.0682(5) Uani 1 d .
C16 C 0.23863(11) -0.00610(17) 0.42585(13) 0.0566(6) Uani 1 d .
C17 C 0.23550(12) -0.08380(18) 0.46805(14) 0.0639(7) Uani 1 d .
H17A H 0.2491 -0.0834 0.5260 0.077 Uiso 1 calc R
C18 C 0.21200(11) -0.16207(17) 0.42320(14) 0.0620(7) Uani 1 d .
H18A H 0.2098 -0.2147 0.4515 0.074 Uiso 1 calc R
C19 C 0.19144(10) -0.16430(17) 0.33662(14) 0.0571(6) Uani 1 d .
C20 C 0.19531(11) -0.08457(17) 0.29602(14) 0.0604(6) Uani 1 d .
H20A H 0.1814 -0.0844 0.2381 0.073 Uiso 1 calc R
C21 C 0.21921(12) -0.00609(18) 0.33964(14) 0.0627(7) Uani 1 d .
H21A H 0.2223 0.0464 0.3118 0.075 Uiso 1 calc R
C22 C 0.17082(11) -0.25191(18) 0.29168(15) 0.0623(7) Uani 1 d .
O22 O 0.19256(9) -0.32425(13) 0.32421(12) 0.0853(7) Uani 1 d .
C23 C 0.12411(11) -0.24972(16) 0.20473(14) 0.0577(6) Uani 1 d .
C24 C 0.12639(12) -0.31117(18) 0.14604(17) 0.0678(7) Uani 1 d .
H24A H 0.1572 -0.3535 0.1612 0.081 Uiso 1 calc R
C25 C 0.08343(12) -0.31019(18) 0.06517(17) 0.0689(7) Uani 1 d .
H25A H 0.0864 -0.3490 0.0250 0.083 Uiso 1 calc R
C26 C 0.03610(11) -0.25101(19) 0.04467(15) 0.0629(7) Uani 1 d .
C27 C 0.03228(11) -0.19046(19) 0.10217(15) 0.0635(7) Uani 1 d .
H27A H 0.0000 -0.1510 0.0877 0.076 Uiso 1 calc R
C28 C 0.07712(11) -0.18899(17) 0.18185(14) 0.0606(6) Uani 1 d .
H28A H 0.0757 -0.1466 0.2205 0.073 Uiso 1 calc R
O29 O -0.00674(8) -0.25996(15) -0.03611(11) 0.0793(6) Uani 1 d .
C30 C -0.05652(12) -0.2043(2) -0.06195(14) 0.0650(7) Uani 1 d .
C31 C -0.05388(15) -0.1135(2) -0.07946(16) 0.0795(9) Uani 1 d .
H31A H -0.0175 -0.0866 -0.0702 0.095 Uiso 1 calc R
C32 C -0.10505(16) -0.0621(2) -0.11073(17) 0.0852(10) Uani 1 d .
H32A H -0.1033 -0.0005 -0.1224 0.102 Uiso 1 calc R
C33 C -0.15866(14) -0.1016(2) -0.12461(15) 0.0786(9) Uani 1 d .
H33A H -0.1932 -0.0668 -0.1462 0.094 Uiso 1 calc R
C34 C -0.16167(13) -0.1923(2) -0.10692(14) 0.0704(8) Uani 1 d .
H34A H -0.1982 -0.2188 -0.1163 0.084 Uiso 1 calc R
C35 C -0.11064(12) -0.24386(18) -0.07526(13) 0.0618(7) Uani 1 d .
O36 O -0.11503(9) -0.33691(13) -0.06456(10) 0.0786(6) Uani 1 d .
C37 C -0.08598(12) -0.37320(18) 0.01491(14) 0.0620(7) Uani 1 d .
C38 C -0.08270(12) -0.32841(18) 0.08576(14) 0.0635(7) Uani 1 d .
H38A H -0.0995 -0.2707 0.0820 0.076 Uiso 1 calc R
C39 C -0.05409(11) -0.37054(18) 0.16258(14) 0.0605(6) Uani 1 d .
H39A H -0.0518 -0.3406 0.2106 0.073 Uiso 1 calc R
C40 C -0.02882(11) -0.45614(17) 0.16949(13) 0.0578(6) Uani 1 d .
C41 C -0.03402(13) -0.50020(19) 0.09675(16) 0.0709(8) Uani 1 d .
H41A H -0.0184 -0.5586 0.0999 0.085 Uiso 1 calc R
C42 C -0.06207(14) -0.45879(19) 0.01956(16) 0.0733(8) Uani 1 d .
H42A H -0.0647 -0.4886 -0.0287 0.088 Uiso 1 calc R
C43 C 0.0000 -0.5068(3) 0.2500 0.0649(9) Uani 1 d S
O43 O 0.0000 -0.5900(2) 0.2500 0.1028(12) Uani 1 d S

loop_
_atom_site_aniso_label
_atom_site_aniso_U_11
_atom_site_aniso_U_22
_atom_site_aniso_U_33
_atom_site_aniso_U_23
_atom_site_aniso_U_13
_atom_site_aniso_U_12
C1 0.046(2) 0.065(2) 0.090(3) 0.000 0.0213(18) 0.000
O1 0.0600(18) 0.0655(18) 0.145(3) 0.000 0.0116(18) 0.000
C2 0.0455(14) 0.0633(15) 0.0737(16) 0.0059(12) 0.0133(12) 0.0017(11)
C3 0.0598(16) 0.0713(17) 0.0636(15) 0.0102(13) 0.0064(12) -0.0020(13)
C4 0.0684(18) 0.0629(16) 0.0690(16) 0.0099(13) 0.0026(13) -0.0046(14)
C5 0.0534(15) 0.0674(16) 0.0617(14) 0.0060(12) 0.0072(12) 0.0051(12)
C6 0.0511(15) 0.0825(19) 0.0758(17) 0.0265(14) 0.0097(13) 0.0074(13)
C7 0.0454(14) 0.0717(17) 0.095(2) 0.0228(15) 0.0151(13) 0.0024(13)
O8 0.0621(12) 0.0708(12) 0.0710(11) 0.0019(9) -0.0058(9) 0.0079(9)
C9 0.0531(15) 0.0711(16) 0.0511(13) 0.0037(11) 0.0040(11) 0.0040(12)
C10 0.082(2) 0.100(2) 0.0629(16) -0.0089(15) 0.0258(15) 0.0118(18)
C11 0.084(2) 0.114(3) 0.0425(13) -0.0077(14) 0.0137(13) 0.0000(19)
C12 0.0678(18) 0.090(2) 0.0464(13) 0.0043(13) -0.0003(12) 0.0011(16)
C13 0.0612(16) 0.0707(16) 0.0532(14) -0.0014(12) 0.0076(12) 0.0057(13)
C14 0.0597(15) 0.0645(14) 0.0375(11) -0.0031(10) 0.0053(10) -0.0007(12)
O15 0.0871(13) 0.0638(11) 0.0422(8) -0.0042(7) 0.0145(8) -0.0076(9)
C16 0.0578(14) 0.0582(14) 0.0406(11) -0.0003(10) 0.0068(10) 0.0008(11)
C17 0.0655(16) 0.0708(16) 0.0379(11) 0.0059(11) 0.0034(10) -0.0003(13)
C18 0.0590(15) 0.0624(15) 0.0476(12) 0.0130(11) 0.0044(11) 0.0035(12)
C19 0.0476(14) 0.0591(14) 0.0472(12) 0.0046(10) 0.0016(10) 0.0018(11)
C20 0.0644(16) 0.0639(15) 0.0388(11) 0.0023(10) 0.0064(10) -0.0027(12)
C21 0.0736(17) 0.0612(14) 0.0414(11) 0.0042(10) 0.0113(11) -0.0040(13)
C22 0.0504(14) 0.0613(15) 0.0582(14) 0.0051(11) 0.0046(11) 0.0005(12)
O22 0.0785(14) 0.0596(11) 0.0802(12) 0.0097(9) -0.0059(10) 0.0036(10)
C23 0.0467(14) 0.0544(13) 0.0563(13) -0.0011(11) 0.0049(10) -0.0053(11)
C24 0.0562(15) 0.0578(15) 0.0738(16) -0.0092(12) 0.0105(12) -0.0012(12)
C25 0.0581(16) 0.0665(16) 0.0680(15) -0.0203(12) 0.0114(12) -0.0048(13)
C26 0.0503(14) 0.0732(16) 0.0513(13) -0.0090(12) 0.0065(11) -0.0079(12)
C27 0.0500(14) 0.0751(17) 0.0517(13) -0.0053(12) 0.0068(11) 0.0033(12)
C28 0.0547(14) 0.0650(15) 0.0488(12) -0.0054(11) 0.0076(10) 0.0000(12)
O29 0.0608(12) 0.1046(15) 0.0515(9) -0.0202(9) 0.0014(8) 0.0012(11)
C30 0.0602(16) 0.0805(18) 0.0379(11) -0.0028(11) 0.0031(10) -0.0021(14)
C31 0.079(2) 0.094(2) 0.0563(15) 0.0033(14) 0.0180(14) -0.0192(17)
C32 0.101(3) 0.082(2) 0.0552(15) 0.0169(14) 0.0133(16) -0.0065(19)
C33 0.077(2) 0.091(2) 0.0463(13) 0.0072(13) 0.0030(13) 0.0103(17)
C34 0.0603(16) 0.096(2) 0.0411(12) -0.0011(12) 0.0062(11) -0.0043(15)
C35 0.0669(17) 0.0717(16) 0.0317(10) -0.0029(10) 0.0045(10) -0.0125(13)
O36 0.0918(15) 0.0730(12) 0.0421(9) -0.0035(8) -0.0020(9) -0.0174(10)
C37 0.0603(15) 0.0667(15) 0.0435(12) -0.0035(11) 0.0054(10) -0.0093(12)
C38 0.0647(16) 0.0628(15) 0.0501(13) -0.0028(11) 0.0104(11) 0.0034(12)
C39 0.0602(15) 0.0662(15) 0.0472(12) -0.0055(11) 0.0140(11) 0.0044(12)
C40 0.0560(14) 0.0616(15) 0.0467(13) -0.0040(10) 0.0115(10) -0.0036(11)
C41 0.0805(19) 0.0628(16) 0.0582(14) -0.0093(12) 0.0170(13) 0.0010(14)
C42 0.092(2) 0.0685(17) 0.0494(13) -0.0137(12) 0.0188(13) -0.0029(15)
C43 0.067(2) 0.057(2) 0.060(2) 0.000 0.0149(17) 0.000
O43 0.146(3) 0.0597(18) 0.0718(18) 0.000 0.0129(18) 0.000

loop_
_atom_type_symbol
_atom_type_description
_atom_type_scat_dispersion_real
_atom_type_scat_dispersion_imag
_atom_type_scat_source
C C 0.0181 0.0091 'International Tables Vol C Tables 4.2.6.8 and 6.1.1.4'
H H 0.0000 0.0000 'International Tables Vol C Tables 4.2.6.8 and 6.1.1.4'
O O 0.0492 0.0322 'International Tables Vol C Tables 4.2.6.8 and 6.1.1.4'

loop_
_geom_angle_atom_site_label_1
_geom_angle_atom_site_label_2
_geom_angle_atom_site_label_3
_geom_angle
_geom_angle_site_symmetry_3
O1 C1 C2 118.78(17) .
O1 C1 C2 118.78(17) 6_556
C2 C1 C2 122.4(3) 6_556
C7 C2 C3 117.6(2) .
C7 C2 C1 118.2(3) .
C3 C2 C1 124.1(2) .
C4 C3 C2 120.6(2) .
C5 C4 C3 120.0(3) .
C6 C5 C4 120.3(2) .
C6 C5 O8 123.2(2) .
C4 C5 O8 116.5(2) .
C5 C6 C7 119.4(2) .
C6 C7 C2 122.0(3) .
C5 O8 C9 119.6(2) .
C14 C9 C10 119.1(2) .
C14 C9 O8 122.3(2) .
C10 C9 O8 118.4(3) .
C11 C10 C9 119.9(3) .
C12 C11 C10 120.7(3) .
C11 C12 C13 120.0(3) .
C14 C13 C12 119.9(3) .
C13 C14 C9 120.5(2) .
C13 C14 O15 121.7(2) .
C9 C14 O15 117.6(2) .
C16 O15 C14 119.49(19) .
C17 C16 O15 125.0(2) .
C17 C16 C21 121.0(2) .
O15 C16 C21 114.0(2) .
C16 C17 C18 118.9(2) .
C17 C18 C19 121.6(2) .
C20 C19 C18 117.9(2) .
C20 C19 C22 122.3(2) .
C18 C19 C22 119.6(2) .
C21 C20 C19 121.4(2) .
C20 C21 C16 119.1(2) .
O22 C22 C19 120.9(2) .
O22 C22 C23 120.4(2) .
C19 C22 C23 118.7(2) .
C28 C23 C24 119.0(2) .
C28 C23 C22 121.1(2) .
C24 C23 C22 119.8(2) .
C25 C24 C23 120.6(3) .
C26 C25 C24 119.2(2) .
C27 C26 C25 121.2(2) .
C27 C26 O29 124.0(2) .
C25 C26 O29 114.7(2) .
C26 C27 C28 119.0(3) .
C27 C28 C23 120.8(2) .
C26 O29 C30 118.9(2) .
C31 C30 C35 119.9(3) .
C31 C30 O29 121.8(3) .
C35 C30 O29 118.2(3) .
C30 C31 C32 120.0(3) .
C33 C32 C31 120.0(3) .
C32 C33 C34 120.4(3) .
C33 C34 C35 119.8(3) .
C34 C35 C30 119.9(3) .
C34 C35 O36 119.1(3) .
C30 C35 O36 120.8(3) .
C35 O36 C37 118.42(18) .
C42 C37 C38 121.0(2) .
C42 C37 O36 116.3(2) .
C38 C37 O36 122.7(2) .
C37 C38 C39 119.0(2) .
C40 C39 C38 121.4(2) .
C39 C40 C41 118.1(2) .
C39 C40 C43 123.8(2) .
C41 C40 C43 117.9(2) .
C42 C41 C40 121.2(3) .
C37 C42 C41 119.3(2) .
O43 C43 C40 119.77(15) .
O43 C43 C40 119.77(15) 6_556
C40 C43 C40 120.5(3) 6_556

loop_
_geom_bond_atom_site_label_1
_geom_bond_atom_site_label_2
_geom_bond_distance
_geom_bond_site_symmetry_2
C1 O1 1.226(5) .
C1 C2 1.487(3) .
C1 C2 1.487(3) 6_556
C2 C7 1.385(4) .
C2 C3 1.389(4) .
C3 C4 1.386(4) .
C4 C5 1.372(3) .
C5 C6 1.369(4) .
C5 O8 1.380(3) .
C6 C7 1.375(4) .
O8 C9 1.388(3) .
C9 C14 1.378(4) .
C9 C10 1.382(4) .
C10 C11 1.380(4) .
C11 C12 1.353(4) .
C12 C13 1.382(4) .
C13 C14 1.372(3) .
C14 O15 1.392(3) .
O15 C16 1.380(3) .
C16 C17 1.376(3) .
C16 C21 1.386(3) .
C17 C18 1.376(3) .
C18 C19 1.390(3) .
C19 C20 1.390(3) .
C19 C22 1.482(3) .
C20 C21 1.372(3) .
C22 O22 1.218(3) .
C22 C23 1.489(3) .
C23 C28 1.383(3) .
C23 C24 1.384(4) .
C24 C25 1.380(4) .
C25 C26 1.377(4) .
C26 C27 1.374(4) .
C26 O29 1.384(3) .
C27 C28 1.383(3) .
O29 C30 1.386(3) .
C30 C31 1.371(4) .
C30 C35 1.384(4) .
C31 C32 1.375(5) .
C32 C33 1.370(4) .
C33 C34 1.371(4) .
C34 C35 1.374(4) .
C35 O36 1.385(3) .
O36 C37 1.386(3) .
C37 C42 1.372(4) .
C37 C38 1.377(4) .
C38 C39 1.384(3) .
C39 C40 1.382(3) .
C40 C41 1.387(3) .
C40 C43 1.492(3) .
C41 C42 1.383(4) .
C43 O43 1.219(4) .
C43 C40 1.492(3) 6_556
